data_4034559
loop_
_publ_author_name
'Daniels, Mathias'
'de Jong, Flip'
'Vandermeeren, Tom'
'Van Meervelt, Luc'
'Van der Auweraer, Mark'
'Dehaen, Wim'

_publ_section_title
;
 Bay-Substituted Thiaza[5]helicenes: Synthesis and Implications on
 Structural and Spectroscopic Properties.
;
_journal_issue 21
_journal_name_full 'The Journal of organic chemistry'
_journal_page_first 13528
_journal_page_last 13539
_journal_paper_doi 10.1021/acs.joc.9b01793
_journal_volume 84
_journal_year 2019
_chemical_formula_moiety 'C24 H16 N2 O2 S'
_chemical_formula_sum 'C24 H16 N2 O2 S'
_chemical_formula_weight 396.45
_space_group_crystal_system monoclinic
_space_group_IT_number 14
_space_group_name_Hall '-P 2ybc'
_space_group_name_H-M_alt 'P 1 21/c 1'
_atom_sites_solution_hydrogens geom
_atom_sites_solution_primary direct
_audit_creation_date 2018-08-29
_audit_creation_method
;
Olex2 1.2
(compiled 2018.04.03 svn.r3497 for OlexSys, GUI svn.r5486)
;
_cell_angle_alpha 90
_cell_angle_beta 102.469(7)
_cell_angle_gamma 90
_cell_formula_units_Z 4
_cell_length_a 18.3659(12)
_cell_length_b 11.7207(9)
_cell_length_c 8.8736(7)
_cell_measurement_reflns_used 2594
_cell_measurement_temperature 294.13(16)
_cell_measurement_theta_max 19.4890
_cell_measurement_theta_min 2.8450
_cell_volume 1865.1(2)
_computing_cell_refinement 'CrysAlisPro 1.171.39.46 (Rigaku OD, 2018)'
_computing_data_collection 'CrysAlisPro 1.171.39.46 (Rigaku OD, 2018)'
_computing_data_reduction 'CrysAlisPro 1.171.39.46 (Rigaku OD, 2018)'
_computing_molecular_graphics 'Olex2 (Dolomanov et al., 2009)'
_computing_publication_material 'Olex2 (Dolomanov et al., 2009)'
_computing_structure_refinement 'ShelXL (Sheldrick, 2015)'
_computing_structure_solution 'XS (Sheldrick, 2008)'
_diffrn_ambient_environment air
_diffrn_ambient_temperature 294.13(16)
_diffrn_detector 'CCD plate'
_diffrn_detector_area_resol_mean 15.9631
_diffrn_detector_type Eos
_diffrn_measured_fraction_theta_full 0.997
_diffrn_measured_fraction_theta_max 0.998
_diffrn_measurement_details
;
List of Runs (angles in degrees, time in seconds):

  # Type    Start    End  Width  t~exp~   \w     \q     \k     \f   Frames
--------------------------------------------------------------------------
  1  \w    -93.00 -35.00   1.00   20.00    --  -17.00-178.00 -90.00   58
  2  \w    -20.00  25.00   1.00   20.00    --  -17.00 -99.00 120.00   45
  3  \w     34.00  95.00   1.00   20.00    --   18.64-178.00 150.00   61
  4  \w    -54.00  92.00   1.00   20.00    --   18.64   0.00-150.00  146
  5  \w    -86.00   4.00   1.00   20.00    --  -17.00 -57.00-120.00   90
  6  \w    -20.00  25.00   1.00   20.00    --  -17.00 -99.00 -30.00   45
  7  \w    -54.00  44.00   1.00   20.00    --   18.64 -38.00 150.00   98
;
_diffrn_measurement_device 'four-circle diffractometer'
_diffrn_measurement_device_type 'SuperNova, Single source at offset/far, Eos'
_diffrn_measurement_method '\w scans'
_diffrn_orient_matrix_type 'CrysAlisPro convention (1999,Acta A55,543-557)'
_diffrn_orient_matrix_UB_11 -0.0345180000
_diffrn_orient_matrix_UB_12 0.0242203000
_diffrn_orient_matrix_UB_13 0.0068450000
_diffrn_orient_matrix_UB_21 0.0088878000
_diffrn_orient_matrix_UB_22 0.0506534000
_diffrn_orient_matrix_UB_23 -0.0359305000
_diffrn_orient_matrix_UB_31 -0.0171277000
_diffrn_orient_matrix_UB_32 -0.0225250000
_diffrn_orient_matrix_UB_33 -0.0732908000
_diffrn_radiation_monochromator mirror
_diffrn_radiation_probe x-ray
_diffrn_radiation_type MoK\a
_diffrn_radiation_wavelength 0.71073
_diffrn_reflns_av_R_equivalents 0.0774
_diffrn_reflns_av_unetI/netI 0.0830
_diffrn_reflns_Laue_measured_fraction_full 0.997
_diffrn_reflns_Laue_measured_fraction_max 0.998
_diffrn_reflns_limit_h_max 22
_diffrn_reflns_limit_h_min -22
_diffrn_reflns_limit_k_max 14
_diffrn_reflns_limit_k_min -14
_diffrn_reflns_limit_l_max 11
_diffrn_reflns_limit_l_min -11
_diffrn_reflns_number 19199
_diffrn_reflns_point_group_measured_fraction_full 0.997
_diffrn_reflns_point_group_measured_fraction_max 0.998
_diffrn_reflns_theta_full 25.242
_diffrn_reflns_theta_max 26.372
_diffrn_reflns_theta_min 2.860
_diffrn_source 'micro-focus sealed X-ray tube'
_diffrn_source_type 'SuperNova (Mo) X-ray Source'
_exptl_absorpt_coefficient_mu 0.198
_exptl_absorpt_correction_T_max 1.00000
_exptl_absorpt_correction_T_min 0.52846
_exptl_absorpt_correction_type multi-scan
_exptl_absorpt_process_details
;
CrysAlisPro 1.171.39.46 (Rigaku Oxford Diffraction, 2018)
Empirical absorption correction using spherical harmonics,
 implemented in SCALE3 ABSPACK scaling algorithm.
;
_exptl_crystal_colour red
_exptl_crystal_colour_primary red
_exptl_crystal_density_diffrn 1.412
_exptl_crystal_description needle
_exptl_crystal_F_000 824
_exptl_crystal_size_max 0.5
_exptl_crystal_size_mid 0.1
_exptl_crystal_size_min 0.05
_refine_diff_density_max 0.176
_refine_diff_density_min -0.246
_refine_diff_density_rms 0.046
_refine_ls_extinction_method none
_refine_ls_goodness_of_fit_ref 1.037
_refine_ls_hydrogen_treatment constr
_refine_ls_matrix_type full
_refine_ls_number_parameters 263
_refine_ls_number_reflns 3814
_refine_ls_number_restraints 0
_refine_ls_restrained_S_all 1.037
_refine_ls_R_factor_all 0.1505
_refine_ls_R_factor_gt 0.0650
_refine_ls_shift/su_max 0.000
_refine_ls_shift/su_mean 0.000
_refine_ls_structure_factor_coef Fsqd
_refine_ls_weighting_details 'w=1/[\s^2^(Fo^2^)+(0.0459P)^2^+0.1450P] where P=(Fo^2^+2Fc^2^)/3'
_refine_ls_weighting_scheme calc
_refine_ls_wR_factor_gt 0.1187
_refine_ls_wR_factor_ref 0.1589
_reflns_Friedel_coverage 0.000
_reflns_number_gt 1842
_reflns_number_total 3814
_reflns_threshold_expression 'I > 2\s(I)'
_cod_data_source_file jo9b01793_si_002.cif
_cod_data_source_block 10b
_cod_database_code 4034559
_publcif_datablock.id {ac7fcfc6-0acb-4847-8ac2-cd16c16a1b08}

_shelx_shelxl_version_number 2016/4
_chemical_oxdiff_formula 'C24 H16 N2 O2 S1'
_chemical_oxdiff_usercomment 'MD0141 #5 klein'
_shelx_space_group_comment
;
The symmetry employed for this shelxl refinement is uniquely defined
by the following loop, which should always be used as a source of
symmetry information in preference to the above space-group names.
They are only intended as comments.
;
_shelx_estimated_absorpt_t_max 0.990
_shelx_estimated_absorpt_t_min 0.908
_reflns_odcompleteness_completeness 99.88
_reflns_odcompleteness_iscentric 1
_reflns_odcompleteness_theta 26.32
_olex2_refinement_description
;
1. Fixed Uiso
 At 1.2 times of:
  All C(H) groups, All C(H,H) groups
 At 1.5 times of:
  All C(H,H,H) groups
2.a Secondary CH2 refined with riding coordinates:
 C25(H25A,H25B)
2.b Aromatic/amide H refined with riding coordinates:
 C4(H4), C5(H5), C6(H6), C7(H7), C12(H12), C13(H13), C14(H14), C20(H20),
 C21(H21), C22(H22), C23(H23)
2.c Idealised Me refined as rotating group:
 C26(H26A,H26B,H26C)
;
_olex2_submission_special_instructions 'No special instructions were received'
_oxdiff_exptl_absorpt_empirical_details
;
Empirical correction (ABSPACK) includes:
- Absorption correction using spherical harmonics
- Frame scaling
;
_oxdiff_exptl_absorpt_empirical_full_max 1.393
_oxdiff_exptl_absorpt_empirical_full_min 0.405

loop_
_space_group_symop_operation_xyz
'x, y, z'
'-x, y+1/2, -z+1/2'
'-x, -y, -z'
'x, -y-1/2, z-1/2'

loop_
_atom_site_label
_atom_site_type_symbol
_atom_site_fract_x
_atom_site_fract_y
_atom_site_fract_z
_atom_site_U_iso_or_equiv
_atom_site_adp_type
_atom_site_occupancy
_atom_site_site_symmetry_order
_atom_site_calc_flag
_atom_site_refinement_flags_posn
S1 S 0.42421(5) 0.98491(9) 0.31604(11) 0.0667(3) Uani 1 1 d .
C2 C 0.35621(16) 1.0875(3) 0.2469(3) 0.0502(9) Uani 1 1 d .
C3 C 0.36588(18) 1.2054(3) 0.2840(4) 0.0510(9) Uani 1 1 d .
C4 C 0.42585(19) 1.2450(4) 0.3980(4) 0.0650(10) Uani 1 1 d .
H4 H 0.458821 1.192668 0.454703 0.078 Uiso 1 1 calc R
C5 C 0.4368(2) 1.3586(4) 0.4273(4) 0.0736(12) Uani 1 1 d .
H5 H 0.477351 1.383177 0.502060 0.088 Uiso 1 1 calc R
C6 C 0.3873(2) 1.4372(3) 0.3457(5) 0.0731(11) Uani 1 1 d .
H6 H 0.394726 1.514642 0.365968 0.088 Uiso 1 1 calc R
C7 C 0.3278(2) 1.4018(3) 0.2357(4) 0.0648(10) Uani 1 1 d .
H7 H 0.294724 1.455950 0.183475 0.078 Uiso 1 1 calc R
C8 C 0.31506(18) 1.2855(3) 0.1990(4) 0.0510(9) Uani 1 1 d .
C9 C 0.25243(18) 1.2381(3) 0.0891(4) 0.0518(9) Uani 1 1 d .
N10 N 0.19615(16) 1.2981(3) -0.0089(3) 0.0611(8) Uani 1 1 d .
C11 C 0.1428(2) 1.2196(3) -0.0762(4) 0.0613(10) Uani 1 1 d .
C12 C 0.0761(2) 1.2422(4) -0.1821(4) 0.0824(13) Uani 1 1 d .
H12 H 0.064744 1.315279 -0.221070 0.099 Uiso 1 1 calc R
C13 C 0.0281(2) 1.1530(5) -0.2265(5) 0.0934(15) Uani 1 1 d .
H13 H -0.015381 1.165045 -0.300887 0.112 Uiso 1 1 calc R
C14 C 0.0427(2) 1.0461(4) -0.1634(4) 0.0802(13) Uani 1 1 d .
H14 H 0.007946 0.987883 -0.190322 0.096 Uiso 1 1 calc R
C15 C 0.10937(19) 1.0252(3) -0.0599(4) 0.0612(10) Uani 1 1 d .
C16 C 0.16405(18) 1.1099(3) -0.0195(4) 0.0557(9) Uani 1 1 d .
C17 C 0.23813(17) 1.1220(3) 0.0757(3) 0.0484(8) Uani 1 1 d .
C18 C 0.29555(18) 1.0431(3) 0.1425(3) 0.0479(8) Uani 1 1 d .
C19 C 0.30693(18) 0.9252(3) 0.1074(4) 0.0509(9) Uani 1 1 d .
C20 C 0.2670(2) 0.8547(3) -0.0088(4) 0.0625(10) Uani 1 1 d .
H20 H 0.225292 0.882952 -0.077243 0.075 Uiso 1 1 calc R
C21 C 0.2894(3) 0.7434(4) -0.0225(5) 0.0781(12) Uani 1 1 d .
H21 H 0.262445 0.696989 -0.099732 0.094 Uiso 1 1 calc R
C22 C 0.3520(3) 0.7003(4) 0.0786(5) 0.0845(13) Uani 1 1 d .
H22 H 0.364652 0.623884 0.072442 0.101 Uiso 1 1 calc R
C23 C 0.3951(2) 0.7692(4) 0.1874(5) 0.0748(11) Uani 1 1 d .
H23 H 0.438131 0.741237 0.252049 0.090 Uiso 1 1 calc R
C24 C 0.3732(2) 0.8816(3) 0.1987(4) 0.0595(9) Uani 1 1 d .
C25 C 0.1924(2) 1.4178(3) -0.0541(4) 0.0706(11) Uani 1 1 d .
H25A H 0.170257 1.423224 -0.163442 0.085 Uiso 1 1 calc R
H25B H 0.242711 1.447890 -0.038024 0.085 Uiso 1 1 calc R
C26 C 0.1480(2) 1.4908(3) 0.0336(5) 0.0870(13) Uani 1 1 d .
H26A H 0.147444 1.568175 -0.002048 0.130 Uiso 1 1 calc GR
H26B H 0.170429 1.488034 0.141821 0.130 Uiso 1 1 calc GR
H26C H 0.097802 1.462589 0.016957 0.130 Uiso 1 1 calc GR
N27 N 0.11440(16) 0.9161(3) 0.0219(4) 0.0709(9) Uani 1 1 d .
O28 O 0.08221(16) 0.8326(3) -0.0456(3) 0.0992(10) Uani 1 1 d .
O29 O 0.14863(13) 0.9141(2) 0.1569(3) 0.0706(8) Uani 1 1 d .

loop_
_atom_site_aniso_label
_atom_site_aniso_U_11
_atom_site_aniso_U_22
_atom_site_aniso_U_33
_atom_site_aniso_U_23
_atom_site_aniso_U_13
_atom_site_aniso_U_12
S1 0.0578(6) 0.0663(7) 0.0723(7) 0.0117(5) 0.0061(5) 0.0048(5)
C2 0.0463(19) 0.053(2) 0.0509(19) 0.0065(17) 0.0101(16) -0.0010(17)
C3 0.0500(19) 0.057(2) 0.049(2) -0.0019(17) 0.0182(16) -0.0100(18)
C4 0.052(2) 0.073(3) 0.069(2) -0.002(2) 0.0106(18) -0.012(2)
C5 0.061(2) 0.086(3) 0.074(3) -0.010(2) 0.012(2) -0.020(2)
C6 0.073(3) 0.060(3) 0.092(3) -0.010(2) 0.031(2) -0.014(2)
C7 0.064(2) 0.054(3) 0.080(3) 0.003(2) 0.024(2) -0.002(2)
C8 0.051(2) 0.050(2) 0.056(2) 0.0014(17) 0.0210(17) -0.0041(18)
C9 0.051(2) 0.054(2) 0.054(2) 0.0038(17) 0.0192(17) 0.0062(18)
N10 0.0636(19) 0.056(2) 0.0637(19) 0.0110(15) 0.0134(15) 0.0125(17)
C11 0.059(2) 0.068(3) 0.057(2) 0.003(2) 0.0109(18) 0.005(2)
C12 0.069(3) 0.090(4) 0.081(3) 0.011(3) 0.002(2) 0.019(3)
C13 0.072(3) 0.120(4) 0.078(3) 0.003(3) -0.008(2) 0.014(3)
C14 0.053(2) 0.109(4) 0.072(3) -0.012(3) 0.000(2) -0.007(2)
C15 0.059(2) 0.066(3) 0.057(2) -0.005(2) 0.0100(18) -0.001(2)
C16 0.055(2) 0.058(2) 0.053(2) 0.0015(18) 0.0104(17) 0.0013(19)
C17 0.0496(19) 0.049(2) 0.0482(19) 0.0017(16) 0.0137(15) -0.0015(17)
C18 0.0508(19) 0.048(2) 0.0473(19) 0.0005(16) 0.0153(16) 0.0007(17)
C19 0.056(2) 0.048(2) 0.052(2) 0.0031(17) 0.0186(17) -0.0008(18)
C20 0.069(2) 0.060(3) 0.064(2) -0.0058(19) 0.0275(19) -0.004(2)
C21 0.102(3) 0.062(3) 0.081(3) -0.014(2) 0.045(3) -0.010(3)
C22 0.113(4) 0.059(3) 0.098(3) 0.001(3) 0.059(3) 0.009(3)
C23 0.084(3) 0.064(3) 0.084(3) 0.015(2) 0.034(2) 0.018(2)
C24 0.069(2) 0.048(2) 0.064(2) 0.0079(18) 0.0212(19) 0.004(2)
C25 0.082(3) 0.064(3) 0.069(2) 0.019(2) 0.024(2) 0.017(2)
C26 0.091(3) 0.080(3) 0.097(3) 0.008(2) 0.037(3) 0.027(3)
N27 0.0592(19) 0.083(3) 0.071(2) -0.017(2) 0.0155(17) -0.0145(19)
O28 0.103(2) 0.085(2) 0.101(2) -0.0274(18) 0.0040(17) -0.0366(19)
O29 0.0712(16) 0.078(2) 0.0621(16) -0.0045(14) 0.0130(13) -0.0145(14)

loop_
_atom_type_symbol
_atom_type_description
_atom_type_scat_dispersion_real
_atom_type_scat_dispersion_imag
_atom_type_scat_source
C C 0.0033 0.0016 'International Tables Vol C Tables 4.2.6.8 and 6.1.1.4'
H H 0.0000 0.0000 'International Tables Vol C Tables 4.2.6.8 and 6.1.1.4'
N N 0.0061 0.0033 'International Tables Vol C Tables 4.2.6.8 and 6.1.1.4'
O O 0.0106 0.0060 'International Tables Vol C Tables 4.2.6.8 and 6.1.1.4'
S S 0.1246 0.1234 'International Tables Vol C Tables 4.2.6.8 and 6.1.1.4'

loop_
_geom_angle_atom_site_label_1
_geom_angle_atom_site_label_2
_geom_angle_atom_site_label_3
_geom_angle
C24 S1 C2 91.00(16)
C3 C2 S1 122.9(2)
C18 C2 S1 112.7(3)
C18 C2 C3 124.1(3)
C4 C3 C2 121.8(3)
C4 C3 C8 119.2(3)
C8 C3 C2 119.0(3)
C3 C4 H4 119.3
C5 C4 C3 121.4(3)
C5 C4 H4 119.3
C4 C5 H5 120.1
C4 C5 C6 119.8(3)
C6 C5 H5 120.1
C5 C6 H6 119.8
C7 C6 C5 120.5(4)
C7 C6 H6 119.8
C6 C7 H7 119.1
C6 C7 C8 121.8(4)
C8 C7 H7 119.1
C3 C8 C9 116.0(3)
C7 C8 C3 117.3(3)
C7 C8 C9 126.5(3)
N10 C9 C8 127.0(3)
C17 C9 C8 122.9(3)
C17 C9 N10 110.0(3)
C9 N10 C25 130.1(3)
C11 N10 C9 107.2(3)
C11 N10 C25 122.3(3)
N10 C11 C12 126.9(4)
N10 C11 C16 109.8(3)
C12 C11 C16 123.3(4)
C11 C12 H12 121.1
C13 C12 C11 117.7(4)
C13 C12 H12 121.1
C12 C13 H13 119.3
C12 C13 C14 121.4(4)
C14 C13 H13 119.3
C13 C14 H14 120.1
C13 C14 C15 119.9(4)
C15 C14 H14 120.1
C14 C15 C16 121.8(4)
C14 C15 N27 115.8(4)
C16 C15 N27 121.8(3)
C11 C16 C17 105.8(3)
C15 C16 C11 115.3(3)
C15 C16 C17 138.7(3)
C9 C17 C16 106.5(3)
C9 C17 C18 119.3(3)
C18 C17 C16 134.0(3)
C2 C18 C17 116.6(3)
C2 C18 C19 111.8(3)
C17 C18 C19 131.1(3)
C20 C19 C18 130.4(3)
C20 C19 C24 117.4(3)
C24 C19 C18 111.8(3)
C19 C20 H20 119.9
C21 C20 C19 120.3(4)
C21 C20 H20 119.9
C20 C21 H21 119.8
C20 C21 C22 120.4(4)
C22 C21 H21 119.8
C21 C22 H22 119.6
C23 C22 C21 120.7(4)
C23 C22 H22 119.6
C22 C23 H23 120.7
C22 C23 C24 118.5(4)
C24 C23 H23 120.7
C19 C24 S1 112.4(3)
C23 C24 S1 125.4(3)
C23 C24 C19 122.2(3)
N10 C25 H25A 108.8
N10 C25 H25B 108.8
N10 C25 C26 113.7(3)
H25A C25 H25B 107.7
C26 C25 H25A 108.8
C26 C25 H25B 108.8
C25 C26 H26A 109.5
C25 C26 H26B 109.5
C25 C26 H26C 109.5
H26A C26 H26B 109.5
H26A C26 H26C 109.5
H26B C26 H26C 109.5
O28 N27 C15 118.8(3)
O29 N27 C15 117.7(3)
O29 N27 O28 123.4(4)

loop_
_geom_bond_atom_site_label_1
_geom_bond_atom_site_label_2
_geom_bond_distance
S1 C2 1.747(3)
S1 C24 1.734(4)
C2 C3 1.423(4)
C2 C18 1.387(4)
C3 C4 1.404(4)
C3 C8 1.420(4)
C4 H4 0.9300
C4 C5 1.362(5)
C5 H5 0.9300
C5 C6 1.384(5)
C6 H6 0.9300
C6 C7 1.363(4)
C7 H7 0.9300
C7 C8 1.409(4)
C8 C9 1.449(4)
C9 N10 1.390(4)
C9 C17 1.387(4)
N10 C11 1.382(4)
N10 C25 1.457(4)
C11 C12 1.399(4)
C11 C16 1.406(5)
C12 H12 0.9300
C12 C13 1.369(5)
C13 H13 0.9300
C13 C14 1.376(6)
C14 H14 0.9300
C14 C15 1.384(4)
C15 C16 1.402(5)
C15 N27 1.464(5)
C16 C17 1.445(4)
C17 C18 1.432(4)
C18 C19 1.441(4)
C19 C20 1.399(4)
C19 C24 1.405(4)
C20 H20 0.9300
C20 C21 1.380(5)
C21 H21 0.9300
C21 C22 1.391(5)
C22 H22 0.9300
C22 C23 1.372(5)
C23 H23 0.9300
C23 C24 1.387(5)
C25 H25A 0.9700
C25 H25B 0.9700
C25 C26 1.509(5)
C26 H26A 0.9600
C26 H26B 0.9600
C26 H26C 0.9600
N27 O28 1.230(4)
N27 O29 1.227(3)

loop_
_geom_torsion_atom_site_label_1
_geom_torsion_atom_site_label_2
_geom_torsion_atom_site_label_3
_geom_torsion_atom_site_label_4
_geom_torsion
S1 C2 C3 C4 -10.2(5)
S1 C2 C3 C8 167.3(2)
S1 C2 C18 C17 -177.9(2)
S1 C2 C18 C19 -5.0(3)
C2 S1 C24 C19 1.1(3)
C2 S1 C24 C23 178.2(3)
C2 C3 C4 C5 176.7(3)
C2 C3 C8 C7 -178.0(3)
C2 C3 C8 C9 5.6(4)
C2 C18 C19 C20 -167.6(3)
C2 C18 C19 C24 5.8(4)
C3 C2 C18 C17 -3.3(5)
C3 C2 C18 C19 169.6(3)
C3 C4 C5 C6 1.2(6)
C3 C8 C9 N10 -178.9(3)
C3 C8 C9 C17 5.7(5)
C4 C3 C8 C7 -0.5(5)
C4 C3 C8 C9 -176.8(3)
C4 C5 C6 C7 -0.2(6)
C5 C6 C7 C8 -1.2(6)
C6 C7 C8 C3 1.5(5)
C6 C7 C8 C9 177.4(3)
C7 C8 C9 N10 5.1(5)
C7 C8 C9 C17 -170.3(3)
C8 C3 C4 C5 -0.8(5)
C8 C9 N10 C11 -171.4(3)
C8 C9 N10 C25 15.3(5)
C8 C9 C17 C16 168.0(3)
C8 C9 C17 C18 -16.1(5)
C9 N10 C11 C12 179.6(3)
C9 N10 C11 C16 1.1(4)
C9 N10 C25 C26 -99.6(4)
C9 C17 C18 C2 14.4(4)
C9 C17 C18 C19 -156.9(3)
N10 C9 C17 C16 -8.2(4)
N10 C9 C17 C18 167.8(3)
N10 C11 C12 C13 -175.3(4)
N10 C11 C16 C15 170.3(3)
N10 C11 C16 C17 -5.9(4)
C11 N10 C25 C26 88.0(4)
C11 C12 C13 C14 3.4(7)
C11 C16 C17 C9 8.5(4)
C11 C16 C17 C18 -166.6(3)
C12 C11 C16 C15 -8.2(5)
C12 C11 C16 C17 175.5(3)
C12 C13 C14 C15 -4.1(7)
C13 C14 C15 C16 -1.7(6)
C13 C14 C15 N27 169.3(4)
C14 C15 C16 C11 7.4(5)
C14 C15 C16 C17 -178.0(4)
C14 C15 N27 O28 33.8(5)
C14 C15 N27 O29 -143.7(3)
C15 C16 C17 C9 -166.4(4)
C15 C16 C17 C18 18.5(7)
C16 C11 C12 C13 3.0(6)
C16 C15 N27 O28 -155.2(3)
C16 C15 N27 O29 27.3(5)
C16 C17 C18 C2 -171.0(3)
C16 C17 C18 C19 17.7(6)
C17 C9 N10 C11 4.6(4)
C17 C9 N10 C25 -168.8(3)
C17 C18 C19 C20 4.0(6)
C17 C18 C19 C24 177.4(3)
C18 C2 C3 C4 175.7(3)
C18 C2 C3 C8 -6.8(5)
C18 C19 C20 C21 178.7(3)
C18 C19 C24 S1 -4.1(4)
C18 C19 C24 C23 178.7(3)
C19 C20 C21 C22 -0.3(6)
C20 C19 C24 S1 170.2(2)
C20 C19 C24 C23 -6.9(5)
C20 C21 C22 C23 -4.0(6)
C21 C22 C23 C24 2.7(6)
C22 C23 C24 S1 -174.0(3)
C22 C23 C24 C19 2.8(6)
C24 S1 C2 C3 -172.4(3)
C24 S1 C2 C18 2.3(3)
C24 C19 C20 C21 5.6(5)
C25 N10 C11 C12 -6.5(6)
C25 N10 C11 C16 175.0(3)
N27 C15 C16 C11 -163.0(3)
N27 C15 C16 C17 11.6(7)

loop_
_publcif_info_datablock.id
_publcif_info_datablock.publ_exptl
_publcif_info_datablock.publ_geom
_publcif_info_datablock.structure
{ac7fcfc6-0acb-4847-8ac2-cd16c16a1b08} y y y
